data_2241711
loop_
_publ_author_name
'Corfield, Peter W. R.'
'Cleary, Emma'
'Michalski, Joseph F.'

_publ_section_title
;
 Crystal structure of
 poly[<i>N</i>,<i>N</i>-diethyl-2-hydroxyethan-1-aminium
 [\m~3~-cyanido-\k^3^<i>C</i>:<i>C</i>:<i>N</i>-di-\m-cyanido-\k^4^<i>C</i>:<i>N</i>-dicuprate(I)]]
;
_journal_coeditor_code WM5295
_journal_issue 7
_journal_name_full 'Acta Crystallographica Section E'
_journal_page_first 892
_journal_page_last 896
_journal_paper_doi 10.1107/S2056989016008781
_journal_volume 72
_journal_year 2016
_chemical_formula_iupac '(C6 H16 N O) [Cu2 (C N)3]'
_chemical_formula_moiety 'C6 H16 N O +, C3 Cu2  N3 -'
_chemical_formula_sum 'C9 H16 Cu2 N4 O'
_chemical_formula_weight 323.34
_chemical_name_systematic
;Poly[<i>N</i>,<i>N</i>-diethyl-2-hydroxyethan-1-aminium
[\m~3~-cyanido-\k^3^<i>C</i>:<i>C</i>:<i>N</i>-di-\m-cyanido-\k^4^<i>C</i>:<i>N</i>-dicuprate(I)]]
;
_space_group_crystal_system monoclinic
_space_group_IT_number 14
_space_group_name_Hall '-P 2yn'
_space_group_name_H-M_alt 'P 1 21/n 1'
_symmetry_space_group_name_Hall '-P 2yn'
_symmetry_space_group_name_H-M 'P 1 21/n 1'
_atom_sites_solution_hydrogens geom
_atom_sites_solution_primary heavy
_atom_sites_solution_secondary difmap
_audit_creation_method SHELXL-97
_cell_angle_alpha 90
_cell_angle_beta 93.991(9)
_cell_angle_gamma 90
_cell_formula_units_Z 4
_cell_length_a 8.3560(11)
_cell_length_b 13.7347(13)
_cell_length_c 11.2928(12)
_cell_measurement_reflns_used 25
_cell_measurement_temperature 298(2)
_cell_measurement_theta_max 21.20
_cell_measurement_theta_min 7.19
_cell_volume 1292.9(3)
_computing_cell_refinement
;
CAD4 (Enraf--Nonius, 1994)
;
_computing_data_collection
;
CAD4 (Enraf--Nonius, 1994)
;
_computing_data_reduction
;
Data reduction followed procedures in Corfield <i>et al.</i> (1973);
data were averaged with a local version of SORTAV (Blessing, 1989)
;
_computing_molecular_graphics
;
ORTEPIII (Burnett & Johnson, 1996)
;
_computing_publication_material
;
SHELXL97 (Sheldrick, 2008)
;
_computing_structure_refinement
;
SHELXL97 (Sheldrick, 2008)
;
_computing_structure_solution
;
SHELXS97 (Sheldrick, 2008)
;
_diffrn_ambient_temperature 298(2)
_diffrn_measured_fraction_theta_full 1.000
_diffrn_measured_fraction_theta_max 1.000
_diffrn_measurement_device_type 'Enraf--Nonius CAD-4'
_diffrn_measurement_method '\q/2\q scans'
_diffrn_radiation_monochromator 'oriented graphite 200 reflection'
_diffrn_radiation_source 'fine-focus sealed tube'
_diffrn_radiation_type MoK\a
_diffrn_radiation_wavelength 0.71073
_diffrn_reflns_av_R_equivalents 0.0285
_diffrn_reflns_limit_h_max 10
_diffrn_reflns_limit_h_min 0
_diffrn_reflns_limit_k_max 16
_diffrn_reflns_limit_k_min 0
_diffrn_reflns_limit_l_max 13
_diffrn_reflns_limit_l_min -13
_diffrn_reflns_number 7241
_diffrn_reflns_theta_full 25.241
_diffrn_reflns_theta_max 25.959
_diffrn_reflns_theta_min 2.338
_diffrn_standards_decay_% -2.1(5)
_diffrn_standards_interval_time 120
_diffrn_standards_number 3
_exptl_absorpt_coefficient_mu 3.27
_exptl_absorpt_correction_T_max 0.548
_exptl_absorpt_correction_T_min 0.404
_exptl_absorpt_correction_type gaussian
_exptl_absorpt_process_details
;
(Busing & Levy, 1957)
;
_exptl_crystal_colour 'pale yellow'
_exptl_crystal_density_diffrn 1.661
_exptl_crystal_density_meas 1.667(2)
_exptl_crystal_density_method
;
Flotation in 1,2-dibromopropane/1,2,3-trichloropropane mixtures.
Three independent determinations were made.
;
_exptl_crystal_description rod
_exptl_crystal_F_000 656
_exptl_crystal_size_max .5
_exptl_crystal_size_mid .3
_exptl_crystal_size_min .3
_refine_diff_density_max 0.410
_refine_diff_density_min -0.365
_refine_ls_extinction_method none
_refine_ls_goodness_of_fit_ref 1.047
_refine_ls_hydrogen_treatment constr
_refine_ls_matrix_type full
_refine_ls_number_parameters 148
_refine_ls_number_reflns 2534
_refine_ls_number_restraints 0
_refine_ls_restrained_S_all 1.047
_refine_ls_R_factor_all 0.0361
_refine_ls_R_factor_gt 0.0269
_refine_ls_shift/su_max 0.001
_refine_ls_shift/su_mean 0.000
_refine_ls_structure_factor_coef Fsqd
_refine_ls_weighting_details 'w=1/[\s^2^(Fo^2^)+0.3700P] where P=(Fo^2^+2Fc^2^)/3'
_refine_ls_weighting_scheme calc
_refine_ls_wR_factor_gt 0.0774
_refine_ls_wR_factor_ref 0.0815
_reflns_number_gt 2160
_reflns_number_total 2534
_reflns_threshold_expression 'I > 2\s(I)'
_cod_data_source_file wm5295sup1.cif
_cod_data_source_block I
_cod_database_code 2241711
_cod_database_fobs_code 2241711

loop_
_space_group_symop_operation_xyz
'x, y, z'
'x+1/2, -y+1/2, z+1/2'
'-x, -y, -z'
'-x-1/2, y-1/2, -z-1/2'

loop_
_atom_site_type_symbol
_atom_site_label
_atom_site_fract_x
_atom_site_fract_y
_atom_site_fract_z
_atom_site_U_iso_or_equiv
_atom_site_adp_type
_atom_site_calc_flag
_atom_site_occupancy
Cu Cu1 0.57241(4) 0.14558(3) 0.76249(3) 0.04445(13) Uani d 1
Cu Cu2 0.08692(4) 0.07242(2) 0.98109(3) 0.03959(12) Uani d 1
N N1 0.3754(3) 0.10097(19) 0.8273(2) 0.0507(6) Uani d 1
C C1 0.2650(3) 0.08775(19) 0.8807(2) 0.0375(6) Uani d 1
N N2 0.5860(3) 0.31586(18) 0.5927(2) 0.0477(6) Uani d 1
C C2 0.5850(3) 0.2498(2) 0.6540(2) 0.0403(6) Uani d 1
N N3 0.7582(3) 0.08232(19) 0.8423(2) 0.0524(6) Uani d 1
C C3 0.8645(3) 0.0553(2) 0.9013(3) 0.0443(6) Uani d 1
O O10 0.6123(6) -0.0187(3) 0.6049(3) 0.1317(16) Uani d 1
C C11 0.6313(5) -0.1172(4) 0.6251(4) 0.0935(15) Uani d 1
H H11A 0.7086 -0.1272 0.6921 0.112 Uiso calc 1
H H11B 0.6733 -0.1475 0.5561 0.112 Uiso calc 1
C C12 0.4794(7) -0.1640(3) 0.6495(4) 0.0886(15) Uani d 1
H H12A 0.4998 -0.2316 0.6704 0.106 Uiso calc 1
H H12B 0.4082 -0.1628 0.5779 0.106 Uiso calc 1
N N13 0.3985(3) -0.11628(18) 0.7466(2) 0.0477(6) Uani d 1
H H13 0.4166 -0.0513 0.7388 0.050(9) Uiso calc 1
C C14 0.4660(5) -0.1430(3) 0.8694(3) 0.0690(10) Uani d 1
H H14A 0.5798 -0.1284 0.8758 0.083 Uiso calc 1
H H14B 0.4154 -0.1027 0.9266 0.083 Uiso calc 1
C C15 0.4435(8) -0.2471(3) 0.9010(5) 0.1138(19) Uani d 1
H H15A 0.3332 -0.2650 0.8839 0.137 Uiso calc 1
H H15B 0.4721 -0.2563 0.9840 0.137 Uiso calc 1
H H15C 0.5106 -0.2871 0.8554 0.137 Uiso calc 1
C C16 0.2193(5) -0.1287(3) 0.7354(4) 0.0782(12) Uani d 1
H H16A 0.1758 -0.1098 0.8095 0.094 Uiso calc 1
H H16B 0.1940 -0.1968 0.7214 0.094 Uiso calc 1
C C17 0.1404(6) -0.0684(4) 0.6354(5) 0.1070(18) Uani d 1
H H17A 0.1726 -0.0016 0.6451 0.128 Uiso calc 1
H H17B 0.0260 -0.0730 0.6368 0.128 Uiso calc 1
H H17C 0.1728 -0.0922 0.5608 0.128 Uiso calc 1

loop_
_atom_site_aniso_label
_atom_site_aniso_U_11
_atom_site_aniso_U_22
_atom_site_aniso_U_33
_atom_site_aniso_U_12
_atom_site_aniso_U_13
_atom_site_aniso_U_23
Cu1 0.0404(2) 0.0412(2) 0.0514(2) 0.00079(14) 0.00088(15) 0.01524(15)
Cu2 0.0390(2) 0.03404(19) 0.0458(2) -0.00008(13) 0.00321(14) -0.00375(13)
N1 0.0452(14) 0.0433(13) 0.0637(15) -0.0007(11) 0.0045(12) 0.0131(12)
C1 0.0386(14) 0.0305(13) 0.0442(13) -0.0044(11) 0.0083(11) -0.0003(10)
N2 0.0525(14) 0.0391(13) 0.0526(14) 0.0017(11) 0.0100(11) 0.0088(11)
C2 0.0370(13) 0.0369(14) 0.0476(14) 0.0020(11) 0.0073(11) 0.0084(12)
N3 0.0388(13) 0.0529(15) 0.0646(16) 0.0003(11) -0.0026(12) 0.0224(13)
C3 0.0398(15) 0.0438(15) 0.0487(15) 0.0063(12) -0.0007(12) -0.0005(12)
O10 0.194(4) 0.106(3) 0.103(3) -0.061(3) 0.068(3) -0.013(2)
C11 0.063(3) 0.139(5) 0.082(3) 0.010(3) 0.025(2) -0.015(3)
C12 0.130(4) 0.058(2) 0.084(3) -0.007(2) 0.052(3) -0.019(2)
N13 0.0570(15) 0.0349(13) 0.0524(14) -0.0089(11) 0.0121(11) -0.0068(10)
C14 0.091(3) 0.054(2) 0.062(2) 0.0026(19) 0.0043(19) 0.0008(16)
C15 0.166(6) 0.065(3) 0.110(4) 0.003(3) 0.008(4) 0.034(3)
C16 0.067(2) 0.074(3) 0.095(3) -0.028(2) 0.015(2) -0.015(2)
C17 0.072(3) 0.140(5) 0.104(4) -0.007(3) -0.028(3) -0.028(3)

loop_
_atom_type_symbol
_atom_type_description
_atom_type_scat_dispersion_real
_atom_type_scat_dispersion_imag
_atom_type_scat_source
Cu Cu 0.3201 1.2651 'International Tables Vol C Tables 4.2.6.8 and 6.1.1.4'
O O 0.0106 0.0060 'International Tables Vol C Tables 4.2.6.8 and 6.1.1.4'
N N 0.0061 0.0033 'International Tables Vol C Tables 4.2.6.8 and 6.1.1.4'
C C 0.0033 0.0016 'International Tables Vol C Tables 4.2.6.8 and 6.1.1.4'
H H 0.0000 0.0000 'International Tables Vol C Tables 4.2.6.8 and 6.1.1.4'

loop_
_geom_angle_atom_site_label_1
_geom_angle_atom_site_label_2
_geom_angle_atom_site_label_3
_geom_angle_site_symmetry_1
_geom_angle_site_symmetry_3
_geom_angle
C2 Cu1 N1 . . 124.64(11)
C2 Cu1 N3 . . 124.01(11)
N1 Cu1 N3 . . 110.73(11)
C2 Cu1 O10 . . 100.18(11)
N1 Cu1 O10 . . 97.00(11)
N3 Cu1 O10 . . 79.35(14)
C2 Cu1 Cu2 . . 123.78(8)
N1 Cu1 Cu2 . . 9.50(8)
N3 Cu1 Cu2 . . 109.32(8)
O10 Cu1 Cu2 . . 106.14(7)
C1 Cu2 N2 . 2_455 108.86(11)
C1 Cu2 C3 . 1_455 118.03(12)
N2 Cu2 C3 2_455 1_455 109.16(11)
C1 Cu2 C3 . 3_657 108.59(11)
N2 Cu2 C3 2_455 3_657 103.87(11)
C3 Cu2 C3 1_455 3_657 107.39(9)
C1 Cu2 Cu2 . 3_557 131.21(8)
N2 Cu2 Cu2 2_455 3_557 118.37(8)
C3 Cu2 Cu2 1_455 3_557 57.35(9)
C3 Cu2 Cu2 3_657 3_557 50.04(8)
C1 Cu2 Cu1 . . 7.72(8)
N2 Cu2 Cu1 2_455 . 101.38(7)
C3 Cu2 Cu1 1_455 . 123.79(8)
C3 Cu2 Cu1 3_657 . 109.48(7)
Cu2 Cu2 Cu1 3_557 . 137.808(18)
C1 N1 Cu1 . . 167.5(3)
N1 C1 Cu2 . . 175.2(3)
C2 N2 Cu2 . 2_554 178.0(3)
N2 C2 Cu1 . . 175.6(3)
C3 N3 Cu1 . . 170.0(3)
N3 C3 Cu2 . 1_655 151.8(3)
N3 C3 Cu2 . 3_657 135.4(2)
Cu2 C3 Cu2 1_655 3_657 72.61(9)
C11 O10 Cu1 . . 132.6(3)
C11 O10 O10 . 3_656 111.2(3)
Cu1 O10 O10 . 3_656 105.2(2)
O10 C11 C12 . . 111.7(4)
O10 C11 H11A . . 109.3
C12 C11 H11A . . 109.3
O10 C11 H11B . . 109.3
C12 C11 H11B . . 109.3
H11A C11 H11B . . 107.9
C11 C12 N13 . . 113.1(4)
C11 C12 H12A . . 109.0
N13 C12 H12A . . 109.0
C11 C12 H12B . . 109.0
N13 C12 H12B . . 109.0
H12A C12 H12B . . 107.8
C12 N13 C16 . . 113.0(3)
C12 N13 C14 . . 114.4(3)
C16 N13 C14 . . 110.9(3)
C12 N13 H13 . . 105.9
C16 N13 H13 . . 105.9
C14 N13 H13 . . 105.9
C15 C14 N13 . . 114.2(4)
C15 C14 H14A . . 108.7
N13 C14 H14A . . 108.7
C15 C14 H14B . . 108.7
N13 C14 H14B . . 108.7
H14A C14 H14B . . 107.6
C14 C15 H15A . . 109.5
C14 C15 H15B . . 109.5
H15A C15 H15B . . 109.5
C14 C15 H15C . . 109.5
H15A C15 H15C . . 109.5
H15B C15 H15C . . 109.5
N13 C16 C17 . . 112.4(3)
N13 C16 H16A . . 109.1
C17 C16 H16A . . 109.1
N13 C16 H16B . . 109.1
C17 C16 H16B . . 109.1
H16A C16 H16B . . 107.9
C16 C17 H17A . . 109.5
C16 C17 H17B . . 109.5
H17A C17 H17B . . 109.5
C16 C17 H17C . . 109.5
H17A C17 H17C . . 109.5
H17B C17 H17C . . 109.5

loop_
_geom_bond_atom_site_label_1
_geom_bond_atom_site_label_2
_geom_bond_site_symmetry_2
_geom_bond_distance
_geom_bond_publ_flag
Cu1 C2 . 1.892(3) y
Cu1 N1 . 1.946(3) y
Cu1 N3 . 1.945(2) y
Cu1 O10 . 2.907(4) ?
Cu2 C1 . 1.944(3) y
Cu2 N2 2_455 1.986(2) y
Cu2 C3 1_455 2.022(3) y
Cu2 C3 3_657 2.221(3) y
Cu2 Cu2 3_557 2.5171(7) ?
N1 C1 . 1.151(4) y
N2 C2 . 1.141(4) y
N2 Cu2 2_554 1.986(2) ?
N3 C3 . 1.135(4) y
C3 Cu2 1_655 2.022(3) ?
C3 Cu2 3_657 2.221(3) ?
O10 C11 . 1.380(6) ?
O10 O10 3_656 2.962(10) ?
C11 C12 . 1.465(6) ?
C11 H11A . 0.9700 ?
C11 H11B . 0.9700 ?
C12 N13 . 1.480(4) ?
C12 H12A . 0.9700 ?
C12 H12B . 0.9700 ?
N13 C16 . 1.503(5) ?
N13 C14 . 1.505(4) ?
N13 H13 . 0.9100 ?
C14 C15 . 1.488(5) ?
C14 H14A . 0.9700 ?
C14 H14B . 0.9700 ?
C15 H15A . 0.9600 ?
C15 H15B . 0.9600 ?
C15 H15C . 0.9600 ?
C16 C17 . 1.514(7) ?
C16 H16A . 0.9700 ?
C16 H16B . 0.9700 ?
C17 H17A . 0.9600 ?
C17 H17B . 0.9600 ?
C17 H17C . 0.9600 ?
